data_1572179
loop_
_publ_author_name
'Delano, 4th, Francis'
'Benner, Florian'
'Jang, Seoyun'
'Greer, Samuel M.'
'Demir, Selvan'

_publ_section_title
;
 Construction of intermolecular &#x3c3;-hole interactions in rare earth
 metallocene complexes using a 2,3,4,5-tetraiodopyrrolyl anion.
;
_journal_issue 33
_journal_name_full 'Chemical science'
_journal_page_first 13389
_journal_page_last 13404
_journal_paper_doi 10.1039/d4sc03786c
_journal_volume 15
_journal_year 2024
_chemical_formula_moiety 'C24 H30 Dy I4 N, C H2 Cl2'
_chemical_formula_sum 'C25 H32 Cl2 Dy I4 N'
_chemical_formula_weight 1087.51
_space_group_crystal_system monoclinic
_space_group_IT_number 14
_space_group_name_Hall '-P 2ybc'
_space_group_name_H-M_alt 'P 1 21/c 1'
_atom_sites_solution_hydrogens geom
_atom_sites_solution_primary dual
_audit_creation_date 2023-07-10
_audit_creation_method
;
Olex2 1.5
(compiled 2023.03.06 svn.rbb2c1857 for OlexSys, GUI svn.r6748)
;
_audit_update_record
;
2024-04-22 deposited with the CCDC.	2024-07-25 downloaded from the CCDC.
;
_cell_angle_alpha 90
_cell_angle_beta 102.244(3)
_cell_angle_gamma 90
_cell_formula_units_Z 4
_cell_length_a 10.4118(3)
_cell_length_b 14.4128(4)
_cell_length_c 21.5424(7)
_cell_measurement_reflns_used 16617
_cell_measurement_temperature 290.0(1)
_cell_measurement_theta_max 29.5140
_cell_measurement_theta_min 2.8210
_cell_volume 3159.19(17)
_computing_cell_refinement 'CrysAlisPro 1.171.42.93a (Rigaku OD, 2023)'
_computing_data_collection 'CrysAlisPro 1.171.42.93a (Rigaku OD, 2023)'
_computing_data_reduction 'CrysAlisPro 1.171.42.93a (Rigaku OD, 2023)'
_computing_molecular_graphics 'Olex2 1.5 (Dolomanov et al., 2009)'
_computing_publication_material 'Olex2 1.5 (Dolomanov et al., 2009)'
_computing_structure_refinement 'SHELXL 2018/3 (Sheldrick, 2015)'
_computing_structure_solution 'SHELXT  (Sheldrick, 2015)'
_diffrn_ambient_temperature 290.0(1)
_diffrn_detector 'Hybrid Pixel Array Detector'
_diffrn_detector_area_resol_mean 10.0000
_diffrn_detector_type HyPix
_diffrn_measured_fraction_theta_full 0.998
_diffrn_measured_fraction_theta_max 0.840
_diffrn_measurement_details
;
List of Runs (angles in degrees, time in seconds):

  # Type    Start    End  Width  t~exp~   \w     \q     \k     \f   Frames
#--------------------------------------------------------------------------
  1  \w      4.00  29.00   0.50    1.50    --    6.58 -78.00 129.00   50
  2  \w    -39.00 -12.00   0.50    1.50    --   -7.98 -78.00 129.00   54
  3  \w    -28.00  19.00   0.50    1.50    --   -7.98  78.00-104.00   94
  4  \w      0.00  35.00   0.50    1.50    --    6.58 -99.00 120.00   70
  5  \w      6.00  39.00   0.50    1.50    --    6.58 -99.00-120.00   66
  6  \w    -11.00  15.00   0.50    1.50    --    6.58 -77.00  60.00   52
  7  \w      2.00  38.00   0.50    1.50    --    6.58  57.00 -90.00   72
  8  \w    -31.00   7.00   0.50    1.50    --   -7.98 -57.00  30.00   76
  9  \w    -23.00  15.00   0.50    1.50    --   -7.98  77.00 -60.00   76
 10  \w    -28.00   7.00   0.50    1.50    --   -7.98 -57.00  60.00   70
 11  \w    -15.00  15.00   0.50    1.50    --   -7.98 -77.00 -30.00   60
;
_diffrn_measurement_device 'four-circle diffractometer'
_diffrn_measurement_device_type 'XtaLAB Synergy, Dualflex, HyPix'
_diffrn_measurement_method '\w scans'
_diffrn_orient_matrix_type 'CrysAlisPro convention (1999,Acta A55,543-557)'
_diffrn_orient_matrix_UB_11 0.0343473000
_diffrn_orient_matrix_UB_12 0.0425316000
_diffrn_orient_matrix_UB_13 0.0068450000
_diffrn_orient_matrix_UB_21 -0.0042590000
_diffrn_orient_matrix_UB_22 0.0073999000
_diffrn_orient_matrix_UB_23 -0.0329270000
_diffrn_orient_matrix_UB_31 -0.0605090000
_diffrn_orient_matrix_UB_32 0.0236291000
_diffrn_orient_matrix_UB_33 -0.0020234000
_diffrn_radiation_monochromator mirror
_diffrn_radiation_probe x-ray
_diffrn_radiation_type 'Mo K\a'
_diffrn_radiation_wavelength 0.71073
_diffrn_reflns_av_R_equivalents 0.0600
_diffrn_reflns_av_unetI/netI 0.0509
_diffrn_reflns_Laue_measured_fraction_full 0.998
_diffrn_reflns_Laue_measured_fraction_max 0.840
_diffrn_reflns_limit_h_max 14
_diffrn_reflns_limit_h_min -14
_diffrn_reflns_limit_k_max 21
_diffrn_reflns_limit_k_min -19
_diffrn_reflns_limit_l_max 31
_diffrn_reflns_limit_l_min -28
_diffrn_reflns_number 39519
_diffrn_reflns_point_group_measured_fraction_full 0.998
_diffrn_reflns_point_group_measured_fraction_max 0.840
_diffrn_reflns_theta_full 25.242
_diffrn_reflns_theta_max 31.741
_diffrn_reflns_theta_min 2.450
_diffrn_source 'micro-focus sealed X-ray tube'
_diffrn_source_type 'PhotonJet (Mo) X-ray Source'
_exptl_absorpt_coefficient_mu 6.458
_exptl_absorpt_correction_T_max 1.000
_exptl_absorpt_correction_T_min 0.261
_exptl_absorpt_correction_type gaussian
_exptl_absorpt_process_details
;
CrysAlisPro 1.171.42.93a (Rigaku Oxford Diffraction, 2023)
Numerical absorption correction based on gaussian integration over
a multifaceted crystal model
Empirical absorption correction using spherical harmonics,
implemented in SCALE3 ABSPACK scaling algorithm.
;
_exptl_crystal_colour green
_exptl_crystal_colour_primary green
_exptl_crystal_density_diffrn 2.286
_exptl_crystal_description plate
_exptl_crystal_F_000 2004
_exptl_crystal_size_max 0.353
_exptl_crystal_size_mid 0.275
_exptl_crystal_size_min 0.111
_refine_diff_density_max 1.020
_refine_diff_density_min -1.150
_refine_diff_density_rms 0.140
_refine_ls_extinction_method none
_refine_ls_goodness_of_fit_ref 1.040
_refine_ls_hydrogen_treatment constr
_refine_ls_matrix_type full
_refine_ls_number_parameters 317
_refine_ls_number_reflns 9017
_refine_ls_number_restraints 6
_refine_ls_restrained_S_all 1.040
_refine_ls_R_factor_all 0.0595
_refine_ls_R_factor_gt 0.0373
_refine_ls_shift/su_max 0.002
_refine_ls_shift/su_mean 0.000
_refine_ls_structure_factor_coef Fsqd
_refine_ls_weighting_details 'w=1/[\s^2^(Fo^2^)+(0.0351P)^2^+0.4061P] where P=(Fo^2^+2Fc^2^)/3'
_refine_ls_weighting_scheme calc
_refine_ls_wR_factor_gt 0.0817
_refine_ls_wR_factor_ref 0.0888
_reflns_Friedel_coverage 0.000
_reflns_number_gt 6499
_reflns_number_total 9017
_reflns_threshold_expression 'I > 2\s(I)'
_cod_data_source_file d4sc03786c2.cif
_cod_data_source_block Cpstar2DyTIP290K
_cod_depositor_comments 'Adding full bibliography for 1572175--1572199.cif.'
_cod_original_cell_volume 3159.18(16)
_cod_database_code 1572179
_shelx_shelxl_version_number 2018/3
_chemical_oxdiff_formula C25H32Cl2DyI4N
_shelx_space_group_comment
;
The symmetry employed for this shelxl refinement is uniquely defined
by the following loop, which should always be used as a source of
symmetry information in preference to the above space-group names.
They are only intended as comments.
;
_shelx_estimated_absorpt_t_max 0.534
_shelx_estimated_absorpt_t_min 0.209
_olex2_refinement_description
;
1. Fixed Uiso
 At 1.2 times of:
  All C(H,H,H,H) groups
 At 1.5 times of:
  All C(H,H,H) groups
2. Uiso/Uaniso restraints and constraints
Cl1B \\sim Cl1A: within 2A with sigma of 0.04 and sigma for terminal atoms of
0.08 within 2A
3. Others
 Fixed Sof: Cl1A(0.5) H26C(0.5) H26D(0.5) H26A(0.5) H26B(0.5) Cl1B(0.5)
4.a Secondary CH2 refined with riding coordinates:
 C26(H26C,H26D), C26(H26A,H26B)
4.b Idealised Me refined as rotating group:
 C21(H21A,H21B,H21C), C25(H25A,H25B,H25C), C15(H15A,H15B,H15C), C12(H12A,H12B,
 H12C), C11(H11A,H11B,H11C), C14(H14A,H14B,H14C), C22(H22A,H22B,H22C), C23(H23A,
 H23B,H23C), C13(H13A,H13B,H13C), C24(H24A,H24B,H24C)
;
_olex2_submission_special_instructions 'No special instructions were received'
_oxdiff_exptl_absorpt_empirical_details
;
Empirical correction (ABSPACK) includes:
- Absorption correction using spherical harmonics
- Frame scaling
- Detector area scaling
;
_oxdiff_exptl_absorpt_empirical_full_max 2.378
_oxdiff_exptl_absorpt_empirical_full_min 0.618

loop_
_space_group_symop_operation_xyz
'x, y, z'
'-x, y+1/2, -z+1/2'
'-x, -y, -z'
'x, -y-1/2, z-1/2'

loop_
_atom_site_label
_atom_site_type_symbol
_atom_site_fract_x
_atom_site_fract_y
_atom_site_fract_z
_atom_site_U_iso_or_equiv
_atom_site_adp_type
_atom_site_occupancy
_atom_site_site_symmetry_order
_atom_site_calc_flag
_atom_site_refinement_flags_posn
_atom_site_refinement_flags_adp
_atom_site_refinement_flags_occupancy
_atom_site_disorder_assembly
_atom_site_disorder_group
Dy1 Dy 0.80392(2) 0.71653(2) 0.33858(2) 0.03335(6) Uani 1 1 d . . . . .
I1 I 0.52356(3) 0.61828(2) 0.27884(2) 0.04959(9) Uani 1 1 d . . . . .
I4 I 0.82266(3) 0.93935(2) 0.20078(2) 0.05751(10) Uani 1 1 d . . . . .
I3 I 0.48797(4) 0.93873(2) 0.08257(2) 0.05830(10) Uani 1 1 d . . . . .
I2 I 0.29462(4) 0.72520(3) 0.12880(2) 0.07462(13) Uani 1 1 d . . . . .
Cl2 Cl 0.6089(2) 0.62671(15) 0.07839(10) 0.1035(7) Uani 1 1 d . . . . .
Cl1A Cl 0.6933(11) 0.4452(9) 0.0398(7) 0.151(5) Uani 0.5 1 d . U P A 1
N1 N 0.6780(3) 0.7748(2) 0.24078(17) 0.0382(8) Uani 1 1 d . . . . .
C5 C 0.6695(4) 0.8462(3) 0.1983(2) 0.0370(9) Uani 1 1 d . . . . .
C2 C 0.5615(4) 0.7304(3) 0.2246(2) 0.0383(9) Uani 1 1 d . . . . .
C10 C 0.9572(5) 0.6487(3) 0.2655(2) 0.0475(11) Uani 1 1 d . . . . .
C6 C 0.8879(5) 0.5720(3) 0.2819(3) 0.0478(11) Uani 1 1 d . . . . .
C8 C 1.0258(5) 0.6222(3) 0.3725(3) 0.0516(12) Uani 1 1 d . . . . .
C21 C 0.5229(6) 0.7352(5) 0.4237(3) 0.0736(18) Uani 1 1 d . . . . .
H21A H 0.462398 0.743511 0.383793 0.110 Uiso 1 1 calc R U . . .
H21B H 0.491481 0.768152 0.456310 0.110 Uiso 1 1 calc R U . . .
H21C H 0.530072 0.670385 0.434094 0.110 Uiso 1 1 calc R U . . .
C20 C 0.6792(5) 0.8511(3) 0.3848(2) 0.0495(12) Uani 1 1 d . . . . .
C19 C 0.8147(5) 0.8729(3) 0.4022(3) 0.0503(12) Uani 1 1 d . . . . .
C4 C 0.5509(4) 0.8450(3) 0.1562(2) 0.0396(9) Uani 1 1 d . . . . .
C9 C 1.0422(5) 0.6804(4) 0.3215(3) 0.0527(12) Uani 1 1 d . . . . .
C3 C 0.4793(4) 0.7703(3) 0.1727(2) 0.0427(10) Uani 1 1 d . . . . .
C16 C 0.6550(5) 0.7721(3) 0.4191(2) 0.0443(10) Uani 1 1 d . . . . .
C25 C 0.5754(7) 0.9095(5) 0.3420(3) 0.085(2) Uani 1 1 d . . . . .
H25A H 0.616728 0.948970 0.316099 0.128 Uiso 1 1 calc R U . . .
H25B H 0.530524 0.946885 0.367562 0.128 Uiso 1 1 calc R U . . .
H25C H 0.513476 0.869566 0.315269 0.128 Uiso 1 1 calc R U . . .
C15 C 0.9535(8) 0.6818(5) 0.1993(3) 0.084(2) Uani 1 1 d . . . . .
H15A H 0.863780 0.688501 0.177049 0.125 Uiso 1 1 calc R U . . .
H15B H 0.997005 0.637530 0.177544 0.125 Uiso 1 1 calc R U . . .
H15C H 0.997330 0.740609 0.200807 0.125 Uiso 1 1 calc R U . . .
C12 C 0.8856(8) 0.4765(4) 0.3834(4) 0.093(3) Uani 1 1 d . . . . .
H12A H 0.890926 0.494293 0.426802 0.139 Uiso 1 1 calc R U . . .
H12B H 0.942071 0.424263 0.381876 0.139 Uiso 1 1 calc R U . . .
H12C H 0.796633 0.459951 0.364371 0.139 Uiso 1 1 calc R U . . .
C11 C 0.8004(6) 0.5094(5) 0.2340(4) 0.082(2) Uani 1 1 d . . . . .
H11A H 0.748004 0.471242 0.255479 0.123 Uiso 1 1 calc R U . . .
H11B H 0.854100 0.470660 0.213586 0.123 Uiso 1 1 calc R U . . .
H11C H 0.743965 0.546720 0.202700 0.123 Uiso 1 1 calc R U . . .
C14 C 1.1441(7) 0.7552(5) 0.3247(5) 0.099(3) Uani 1 1 d . . . . .
H14A H 1.103100 0.810660 0.305253 0.148 Uiso 1 1 calc R U . . .
H14B H 1.210193 0.735120 0.302707 0.148 Uiso 1 1 calc R U . . .
H14C H 1.183959 0.767559 0.368364 0.148 Uiso 1 1 calc R U . . .
C17 C 0.7748(5) 0.7435(3) 0.4568(2) 0.0451(10) Uani 1 1 d . . . . .
C18 C 0.8728(5) 0.8053(3) 0.4476(2) 0.0465(11) Uani 1 1 d . . . . .
C22 C 0.7916(7) 0.6665(4) 0.5056(3) 0.0768(19) Uani 1 1 d . . . . .
H22A H 0.710579 0.632920 0.501346 0.115 Uiso 1 1 calc R U . . .
H22B H 0.815183 0.692711 0.547486 0.115 Uiso 1 1 calc R U . . .
H22C H 0.859677 0.625120 0.499046 0.115 Uiso 1 1 calc R U . . .
C7 C 0.9282(5) 0.5565(3) 0.3474(3) 0.0498(12) Uani 1 1 d . . . . .
C23 C 1.0091(6) 0.8132(5) 0.4893(3) 0.0803(19) Uani 1 1 d . . . . .
H23A H 1.038197 0.753033 0.505713 0.120 Uiso 1 1 calc R U . . .
H23B H 1.006750 0.854548 0.523988 0.120 Uiso 1 1 calc R U . . .
H23C H 1.068776 0.836869 0.464790 0.120 Uiso 1 1 calc R U . . .
C13 C 1.1177(7) 0.6160(6) 0.4367(3) 0.101(3) Uani 1 1 d . . . . .
H13A H 1.161171 0.674485 0.446852 0.151 Uiso 1 1 calc R U . . .
H13B H 1.182052 0.568553 0.435749 0.151 Uiso 1 1 calc R U . . .
H13C H 1.068499 0.600903 0.468276 0.151 Uiso 1 1 calc R U . . .
C24 C 0.8818(9) 0.9584(4) 0.3852(4) 0.091(3) Uani 1 1 d . . . . .
H24A H 0.966648 0.942118 0.377793 0.137 Uiso 1 1 calc R U . . .
H24B H 0.891966 1.002076 0.419558 0.137 Uiso 1 1 calc R U . . .
H24C H 0.829677 0.985622 0.347531 0.137 Uiso 1 1 calc R U . . .
C26 C 0.6945(12) 0.5599(6) 0.0359(5) 0.129(4) Uani 1 1 d . . . . .
H26C H 0.664102 0.576424 -0.008402 0.155 Uiso 0.5 1 calc R U P A 1
H26D H 0.785725 0.579154 0.047836 0.155 Uiso 0.5 1 calc R U P A 1
H26A H 0.649674 0.561377 -0.008388 0.155 Uiso 0.5 1 calc R U P A -1
H26B H 0.780766 0.587208 0.038867 0.155 Uiso 0.5 1 calc R U P A -1
Cl1B Cl 0.7132(12) 0.4523(7) 0.0585(5) 0.119(4) Uani 0.5 1 d . U P A -1

loop_
_atom_site_aniso_label
_atom_site_aniso_U_11
_atom_site_aniso_U_22
_atom_site_aniso_U_33
_atom_site_aniso_U_23
_atom_site_aniso_U_13
_atom_site_aniso_U_12
Dy1 0.03163(11) 0.03326(11) 0.03294(11) -0.00023(8) 0.00185(8) 0.00405(7)
I1 0.05069(19) 0.04367(17) 0.0533(2) 0.00331(13) 0.00863(15) -0.01378(12)
I4 0.0509(2) 0.0540(2) 0.0670(2) 0.00914(16) 0.01111(17) -0.01489(14)
I3 0.0672(2) 0.0611(2) 0.04471(19) 0.01454(15) 0.00773(16) 0.02102(16)
I2 0.0418(2) 0.0723(3) 0.0951(3) -0.0016(2) -0.01857(19) -0.00737(15)
Cl2 0.1234(17) 0.1083(15) 0.0797(13) 0.0094(11) 0.0236(12) 0.0385(12)
Cl1A 0.095(5) 0.100(5) 0.258(14) -0.040(7) 0.043(7) -0.008(3)
N1 0.0338(19) 0.043(2) 0.036(2) 0.0022(15) 0.0029(15) -0.0037(14)
C5 0.038(2) 0.035(2) 0.039(2) 0.0046(18) 0.0092(18) 0.0019(16)
C2 0.037(2) 0.037(2) 0.039(2) 0.0018(18) 0.0041(18) -0.0056(16)
C10 0.048(3) 0.050(3) 0.047(3) 0.008(2) 0.014(2) 0.017(2)
C6 0.043(3) 0.040(2) 0.060(3) -0.014(2) 0.009(2) 0.0059(19)
C8 0.041(3) 0.055(3) 0.056(3) -0.008(2) 0.003(2) 0.017(2)
C21 0.050(3) 0.099(5) 0.078(4) -0.030(4) 0.026(3) -0.013(3)
C20 0.063(3) 0.039(2) 0.045(3) -0.001(2) 0.008(2) 0.019(2)
C19 0.065(3) 0.040(2) 0.051(3) -0.009(2) 0.024(3) -0.004(2)
C4 0.041(2) 0.040(2) 0.036(2) 0.0000(18) 0.0053(19) 0.0048(18)
C9 0.032(2) 0.052(3) 0.075(4) -0.007(3) 0.014(2) 0.001(2)
C3 0.034(2) 0.043(2) 0.048(3) -0.003(2) 0.0026(19) -0.0046(18)
C16 0.042(3) 0.047(3) 0.045(3) -0.008(2) 0.012(2) 0.0032(19)
C25 0.111(6) 0.078(4) 0.062(4) 0.003(3) 0.009(4) 0.061(4)
C15 0.101(5) 0.090(5) 0.072(4) 0.021(4) 0.044(4) 0.034(4)
C12 0.107(6) 0.057(4) 0.126(7) 0.043(4) 0.054(5) 0.026(4)
C11 0.064(4) 0.075(4) 0.100(5) -0.040(4) 0.003(4) 0.009(3)
C14 0.063(4) 0.077(4) 0.162(9) -0.026(5) 0.037(5) -0.014(3)
C17 0.054(3) 0.044(2) 0.036(2) -0.003(2) 0.010(2) 0.008(2)
C18 0.038(2) 0.055(3) 0.043(3) -0.016(2) 0.002(2) 0.002(2)
C22 0.107(5) 0.073(4) 0.055(4) 0.020(3) 0.028(4) 0.018(4)
C7 0.056(3) 0.035(2) 0.064(3) 0.012(2) 0.022(3) 0.015(2)
C23 0.058(4) 0.102(5) 0.073(4) -0.034(4) -0.004(3) -0.003(3)
C13 0.083(5) 0.131(6) 0.074(5) -0.014(5) -0.016(4) 0.062(5)
C24 0.149(7) 0.052(3) 0.089(5) -0.017(3) 0.060(5) -0.039(4)
C26 0.212(11) 0.098(6) 0.104(7) 0.029(5) 0.095(8) 0.009(6)
Cl1B 0.169(8) 0.099(5) 0.088(3) 0.020(3) 0.026(4) 0.064(5)

loop_
_atom_type_symbol
_atom_type_description
_atom_type_scat_dispersion_real
_atom_type_scat_dispersion_imag
_atom_type_scat_source
C C 0.0033 0.0016 'International Tables Vol C Tables 4.2.6.8 and 6.1.1.4'
H H 0.0000 0.0000 'International Tables Vol C Tables 4.2.6.8 and 6.1.1.4'
Cl Cl 0.1484 0.1585 'International Tables Vol C Tables 4.2.6.8 and 6.1.1.4'
Dy Dy -0.1892 4.4098 'International Tables Vol C Tables 4.2.6.8 and 6.1.1.4'
I I -0.4742 1.8119 'International Tables Vol C Tables 4.2.6.8 and 6.1.1.4'
N N 0.0061 0.0033 'International Tables Vol C Tables 4.2.6.8 and 6.1.1.4'

loop_
_exptl_crystal_face_index_h
_exptl_crystal_face_index_k
_exptl_crystal_face_index_l
_exptl_crystal_face_perp_dist
-1 -1 0 0.1241
-1 1 0 0.1231
1 1 0 0.1293
1 -1 0 0.1498
0 0 -1 0.0585
0 0 1 0.0528
-1 1 2 0.0993
1 -1 -2 0.1399
1 -1 1 0.1333
0 1 2 0.0924
2 -1 0 0.1448
0 1 -2 0.0988
-1 0 -2 0.1081
-1 0 2 0.1036
-7 6 -21 0.0941

loop_
_geom_angle_atom_site_label_1
_geom_angle_atom_site_label_2
_geom_angle_atom_site_label_3
_geom_angle
_geom_angle_site_symmetry_1
_geom_angle_site_symmetry_3
_geom_angle_publ_flag
N1 Dy1 I1 61.65(8) . . ?
N1 Dy1 C10 83.83(13) . . ?
N1 Dy1 C6 92.44(15) . . ?
N1 Dy1 C8 135.12(15) . . ?
N1 Dy1 C20 81.53(14) . . ?
N1 Dy1 C19 96.50(15) . . ?
N1 Dy1 C9 107.66(16) . . ?
N1 Dy1 C16 100.45(14) . . ?
N1 Dy1 C17 129.95(13) . . ?
N1 Dy1 C18 127.63(14) . . ?
N1 Dy1 C7 122.83(15) . . ?
C10 Dy1 I1 101.93(12) . . ?
C10 Dy1 C16 174.95(14) . . ?
C10 Dy1 C17 145.87(15) . . ?
C6 Dy1 I1 80.32(11) . . ?
C6 Dy1 C10 30.69(15) . . ?
C6 Dy1 C16 145.45(15) . . ?
C6 Dy1 C17 132.19(16) . . ?
C8 Dy1 I1 122.90(12) . . ?
C8 Dy1 C10 51.33(16) . . ?
C8 Dy1 C6 51.00(16) . . ?
C8 Dy1 C16 124.43(16) . . ?
C8 Dy1 C17 94.65(16) . . ?
C20 Dy1 I1 89.83(12) . . ?
C20 Dy1 C10 154.00(16) . . ?
C20 Dy1 C6 170.05(16) . . ?
C20 Dy1 C8 137.96(16) . . ?
C20 Dy1 C16 30.67(15) . . ?
C20 Dy1 C17 50.69(15) . . ?
C19 Dy1 I1 120.99(12) . . ?
C19 Dy1 C10 131.36(16) . . ?
C19 Dy1 C6 158.61(16) . . ?
C19 Dy1 C8 111.00(17) . . ?
C19 Dy1 C20 31.16(16) . . ?
C19 Dy1 C9 107.77(16) . . ?
C19 Dy1 C16 51.20(15) . . ?
C19 Dy1 C17 51.37(15) . . ?
C19 Dy1 C18 31.35(16) . . ?
C19 Dy1 C7 138.42(18) . . ?
C9 Dy1 I1 130.58(12) . . ?
C9 Dy1 C10 30.97(16) . . ?
C9 Dy1 C6 50.89(15) . . ?
C9 Dy1 C8 31.19(17) . . ?
C9 Dy1 C20 138.57(17) . . ?
C9 Dy1 C16 147.09(17) . . ?
C9 Dy1 C17 117.71(17) . . ?
C16 Dy1 I1 78.03(10) . . ?
C17 Dy1 I1 99.65(11) . . ?
C17 Dy1 C16 30.36(15) . . ?
C18 Dy1 I1 127.98(10) . . ?
C18 Dy1 C10 128.52(15) . . ?
C18 Dy1 C6 137.44(16) . . ?
C18 Dy1 C8 86.93(15) . . ?
C18 Dy1 C20 51.04(15) . . ?
C18 Dy1 C9 97.69(16) . . ?
C18 Dy1 C16 50.56(15) . . ?
C18 Dy1 C17 30.69(15) . . ?
C7 Dy1 I1 91.92(12) . . ?
C7 Dy1 C10 51.09(15) . . ?
C7 Dy1 C6 30.79(16) . . ?
C7 Dy1 C8 30.99(16) . . ?
C7 Dy1 C20 152.74(16) . . ?
C7 Dy1 C9 51.23(16) . . ?
C7 Dy1 C16 123.89(15) . . ?
C7 Dy1 C17 102.30(16) . . ?
C7 Dy1 C18 108.90(16) . . ?
C2 I1 Dy1 67.87(12) . . ?
C5 N1 Dy1 143.3(3) . . ?
C2 N1 Dy1 110.9(3) . . ?
C2 N1 C5 104.8(4) . . ?
N1 C5 I4 121.9(3) . . ?
N1 C5 C4 110.9(4) . . ?
C4 C5 I4 127.2(3) . . ?
N1 C2 I1 119.3(3) . . ?
N1 C2 C3 112.4(4) . . ?
C3 C2 I1 128.3(3) . . ?
C6 C10 Dy1 74.6(3) . . ?
C6 C10 C9 107.6(5) . . ?
C6 C10 C15 125.4(6) . . ?
C9 C10 Dy1 73.8(3) . . ?
C9 C10 C15 126.6(5) . . ?
C15 C10 Dy1 123.4(3) . . ?
C10 C6 Dy1 74.7(3) . . ?
C10 C6 C11 124.2(5) . . ?
C11 C6 Dy1 124.8(3) . . ?
C7 C6 Dy1 73.7(3) . . ?
C7 C6 C10 108.5(4) . . ?
C7 C6 C11 126.7(5) . . ?
C9 C8 Dy1 74.0(3) . . ?
C9 C8 C13 126.0(6) . . ?
C7 C8 Dy1 73.9(3) . . ?
C7 C8 C9 107.2(5) . . ?
C7 C8 C13 125.2(6) . . ?
C13 C8 Dy1 129.1(4) . . ?
H21A C21 H21B 109.5 . . ?
H21A C21 H21C 109.5 . . ?
H21B C21 H21C 109.5 . . ?
C16 C21 H21A 109.5 . . ?
C16 C21 H21B 109.5 . . ?
C16 C21 H21C 109.5 . . ?
C19 C20 Dy1 73.8(3) . . ?
C19 C20 C25 125.3(5) . . ?
C16 C20 Dy1 76.2(2) . . ?
C16 C20 C19 108.6(4) . . ?
C16 C20 C25 125.7(6) . . ?
C25 C20 Dy1 121.4(3) . . ?
C20 C19 Dy1 75.1(3) . . ?
C20 C19 C18 106.5(4) . . ?
C20 C19 C24 127.4(6) . . ?
C18 C19 Dy1 74.7(3) . . ?
C18 C19 C24 125.3(6) . . ?
C24 C19 Dy1 123.3(4) . . ?
C5 C4 I3 126.3(3) . . ?
C5 C4 C3 107.2(4) . . ?
C3 C4 I3 126.5(3) . . ?
C10 C9 Dy1 75.3(3) . . ?
C10 C9 C8 108.3(4) . . ?
C10 C9 C14 125.4(6) . . ?
C8 C9 Dy1 74.8(3) . . ?
C8 C9 C14 125.9(6) . . ?
C14 C9 Dy1 121.8(4) . . ?
C2 C3 I2 126.7(3) . . ?
C2 C3 C4 104.7(4) . . ?
C4 C3 I2 128.5(4) . . ?
C21 C16 Dy1 127.0(3) . . ?
C20 C16 Dy1 73.1(3) . . ?
C20 C16 C21 126.2(5) . . ?
C17 C16 Dy1 73.8(3) . . ?
C17 C16 C21 125.1(5) . . ?
C17 C16 C20 107.8(4) . . ?
C20 C25 H25A 109.5 . . ?
C20 C25 H25B 109.5 . . ?
C20 C25 H25C 109.5 . . ?
H25A C25 H25B 109.5 . . ?
H25A C25 H25C 109.5 . . ?
H25B C25 H25C 109.5 . . ?
C10 C15 H15A 109.5 . . ?
C10 C15 H15B 109.5 . . ?
C10 C15 H15C 109.5 . . ?
H15A C15 H15B 109.5 . . ?
H15A C15 H15C 109.5 . . ?
H15B C15 H15C 109.5 . . ?
H12A C12 H12B 109.5 . . ?
H12A C12 H12C 109.5 . . ?
H12B C12 H12C 109.5 . . ?
C7 C12 H12A 109.5 . . ?
C7 C12 H12B 109.5 . . ?
C7 C12 H12C 109.5 . . ?
C6 C11 H11A 109.5 . . ?
C6 C11 H11B 109.5 . . ?
C6 C11 H11C 109.5 . . ?
H11A C11 H11B 109.5 . . ?
H11A C11 H11C 109.5 . . ?
H11B C11 H11C 109.5 . . ?
C9 C14 H14A 109.5 . . ?
C9 C14 H14B 109.5 . . ?
C9 C14 H14C 109.5 . . ?
H14A C14 H14B 109.5 . . ?
H14A C14 H14C 109.5 . . ?
H14B C14 H14C 109.5 . . ?
C16 C17 Dy1 75.8(3) . . ?
C16 C17 C18 108.5(4) . . ?
C16 C17 C22 125.3(5) . . ?
C18 C17 Dy1 73.8(3) . . ?
C18 C17 C22 125.8(5) . . ?
C22 C17 Dy1 122.6(3) . . ?
C19 C18 Dy1 74.0(3) . . ?
C19 C18 C23 124.5(5) . . ?
C17 C18 Dy1 75.5(3) . . ?
C17 C18 C19 108.5(4) . . ?
C17 C18 C23 125.6(5) . . ?
C23 C18 Dy1 127.5(4) . . ?
C17 C22 H22A 109.5 . . ?
C17 C22 H22B 109.5 . . ?
C17 C22 H22C 109.5 . . ?
H22A C22 H22B 109.5 . . ?
H22A C22 H22C 109.5 . . ?
H22B C22 H22C 109.5 . . ?
C6 C7 Dy1 75.5(2) . . ?
C6 C7 C8 108.4(4) . . ?
C6 C7 C12 125.5(6) . . ?
C8 C7 Dy1 75.1(3) . . ?
C8 C7 C12 125.7(6) . . ?
C12 C7 Dy1 120.9(3) . . ?
C18 C23 H23A 109.5 . . ?
C18 C23 H23B 109.5 . . ?
C18 C23 H23C 109.5 . . ?
H23A C23 H23B 109.5 . . ?
H23A C23 H23C 109.5 . . ?
H23B C23 H23C 109.5 . . ?
C8 C13 H13A 109.5 . . ?
C8 C13 H13B 109.5 . . ?
C8 C13 H13C 109.5 . . ?
H13A C13 H13B 109.5 . . ?
H13A C13 H13C 109.5 . . ?
H13B C13 H13C 109.5 . . ?
C19 C24 H24A 109.5 . . ?
C19 C24 H24B 109.5 . . ?
C19 C24 H24C 109.5 . . ?
H24A C24 H24B 109.5 . . ?
H24A C24 H24C 109.5 . . ?
H24B C24 H24C 109.5 . . ?
Cl2 C26 H26C 106.9 . . ?
Cl2 C26 H26D 106.9 . . ?
Cl2 C26 H26A 108.5 . . ?
Cl2 C26 H26B 108.5 . . ?
Cl1A C26 Cl2 121.8(7) . . ?
Cl1A C26 H26C 106.9 . . ?
Cl1A C26 H26D 106.9 . . ?
Cl1A C26 H26A 93.7 . . ?
Cl1A C26 H26B 114.8 . . ?
H26C C26 H26D 106.7 . . ?
H26C C26 H26A 15.6 . . ?
H26C C26 H26B 94.0 . . ?
H26D C26 H26A 119.6 . . ?
H26D C26 H26B 13.1 . . ?
H26A C26 H26B 107.5 . . ?
Cl1B C26 Cl2 115.0(6) . . ?
Cl1B C26 Cl1A 14.8(7) . . ?
Cl1B C26 H26C 121.5 . . ?
Cl1B C26 H26D 98.4 . . ?
Cl1B C26 H26A 108.5 . . ?
Cl1B C26 H26B 108.5 . . ?

loop_
_geom_bond_atom_site_label_1
_geom_bond_atom_site_label_2
_geom_bond_distance
_geom_bond_site_symmetry_2
_geom_bond_publ_flag
Dy1 I1 3.2541(4) . ?
Dy1 N1 2.386(4) . ?
Dy1 C10 2.655(4) . ?
Dy1 C6 2.655(4) . ?
Dy1 C8 2.646(5) . ?
Dy1 C20 2.644(4) . ?
Dy1 C19 2.627(5) . ?
Dy1 C9 2.637(5) . ?
Dy1 C16 2.683(4) . ?
Dy1 C17 2.657(5) . ?
Dy1 C18 2.636(5) . ?
Dy1 C7 2.631(4) . ?
I1 C2 2.081(4) . ?
I4 C5 2.077(4) . ?
I3 C4 2.080(4) . ?
I2 C3 2.060(4) . ?
Cl2 C26 1.705(8) . ?
Cl1A C26 1.656(14) . ?
N1 C5 1.367(5) . ?
N1 C2 1.351(5) . ?
C5 C4 1.369(6) . ?
C2 C3 1.380(6) . ?
C10 C6 1.405(7) . ?
C10 C9 1.413(7) . ?
C10 C15 1.496(8) . ?
C6 C11 1.519(8) . ?
C6 C7 1.403(7) . ?
C8 C9 1.420(8) . ?
C8 C7 1.410(7) . ?
C8 C13 1.508(8) . ?
C21 H21A 0.9600 . ?
C21 H21B 0.9600 . ?
C21 H21C 0.9600 . ?
C21 C16 1.497(7) . ?
C20 C19 1.416(7) . ?
C20 C16 1.409(7) . ?
C20 C25 1.517(7) . ?
C19 C18 1.422(7) . ?
C19 C24 1.499(7) . ?
C4 C3 1.398(6) . ?
C9 C14 1.504(8) . ?
C16 C17 1.399(7) . ?
C25 H25A 0.9600 . ?
C25 H25B 0.9600 . ?
C25 H25C 0.9600 . ?
C15 H15A 0.9600 . ?
C15 H15B 0.9600 . ?
C15 H15C 0.9600 . ?
C12 H12A 0.9600 . ?
C12 H12B 0.9600 . ?
C12 H12C 0.9600 . ?
C12 C7 1.508(7) . ?
C11 H11A 0.9600 . ?
C11 H11B 0.9600 . ?
C11 H11C 0.9600 . ?
C14 H14A 0.9600 . ?
C14 H14B 0.9600 . ?
C14 H14C 0.9600 . ?
C17 C18 1.401(7) . ?
C17 C22 1.513(7) . ?
C18 C23 1.515(8) . ?
C22 H22A 0.9600 . ?
C22 H22B 0.9600 . ?
C22 H22C 0.9600 . ?
C23 H23A 0.9600 . ?
C23 H23B 0.9600 . ?
C23 H23C 0.9600 . ?
C13 H13A 0.9600 . ?
C13 H13B 0.9600 . ?
C13 H13C 0.9600 . ?
C24 H24A 0.9600 . ?
C24 H24B 0.9600 . ?
C24 H24C 0.9600 . ?
C26 H26C 0.9700 . ?
C26 H26D 0.9700 . ?
C26 H26A 0.9700 . ?
C26 H26B 0.9700 . ?
C26 Cl1B 1.624(12) . ?

loop_
_geom_torsion_atom_site_label_1
_geom_torsion_atom_site_label_2
_geom_torsion_atom_site_label_3
_geom_torsion_atom_site_label_4
_geom_torsion
_geom_torsion_site_symmetry_1
_geom_torsion_site_symmetry_2
_geom_torsion_site_symmetry_3
_geom_torsion_site_symmetry_4
_geom_torsion_publ_flag
Dy1 N1 C5 I4 13.2(6) . . . . ?
Dy1 N1 C5 C4 -167.4(4) . . . . ?
Dy1 N1 C2 I1 -5.9(4) . . . . ?
Dy1 N1 C2 C3 172.1(3) . . . . ?
Dy1 C10 C6 C11 121.9(5) . . . . ?
Dy1 C10 C6 C7 -66.5(3) . . . . ?
Dy1 C10 C9 C8 68.1(3) . . . . ?
Dy1 C10 C9 C14 -118.8(5) . . . . ?
Dy1 C6 C7 C8 -68.5(3) . . . . ?
Dy1 C6 C7 C12 117.9(5) . . . . ?
Dy1 C8 C9 C10 -68.4(3) . . . . ?
Dy1 C8 C9 C14 118.5(5) . . . . ?
Dy1 C8 C7 C6 68.8(3) . . . . ?
Dy1 C8 C7 C12 -117.6(5) . . . . ?
Dy1 C20 C19 C18 -68.6(3) . . . . ?
Dy1 C20 C19 C24 120.7(5) . . . . ?
Dy1 C20 C16 C21 -123.9(5) . . . . ?
Dy1 C20 C16 C17 66.2(3) . . . . ?
Dy1 C19 C18 C17 -68.3(3) . . . . ?
Dy1 C19 C18 C23 124.9(5) . . . . ?
Dy1 C16 C17 C18 67.2(3) . . . . ?
Dy1 C16 C17 C22 -120.2(5) . . . . ?
Dy1 C17 C18 C19 67.2(3) . . . . ?
Dy1 C17 C18 C23 -126.1(5) . . . . ?
I1 C2 C3 I2 -4.3(6) . . . . ?
I1 C2 C3 C4 177.5(3) . . . . ?
I4 C5 C4 I3 -1.1(6) . . . . ?
I4 C5 C4 C3 -180.0(3) . . . . ?
I3 C4 C3 I2 2.7(6) . . . . ?
I3 C4 C3 C2 -179.2(3) . . . . ?
N1 C5 C4 I3 179.6(3) . . . . ?
N1 C5 C4 C3 0.7(5) . . . . ?
N1 C2 C3 I2 177.9(3) . . . . ?
N1 C2 C3 C4 -0.3(5) . . . . ?
C5 N1 C2 I1 -177.3(3) . . . . ?
C5 N1 C2 C3 0.7(5) . . . . ?
C5 C4 C3 I2 -178.4(3) . . . . ?
C5 C4 C3 C2 -0.2(5) . . . . ?
C2 N1 C5 I4 179.8(3) . . . . ?
C2 N1 C5 C4 -0.8(5) . . . . ?
C10 C6 C7 Dy1 67.1(3) . . . . ?
C10 C6 C7 C8 -1.4(5) . . . . ?
C10 C6 C7 C12 -175.0(5) . . . . ?
C6 C10 C9 Dy1 -67.6(3) . . . . ?
C6 C10 C9 C8 0.5(5) . . . . ?
C6 C10 C9 C14 173.7(5) . . . . ?
C21 C16 C17 Dy1 124.2(5) . . . . ?
C21 C16 C17 C18 -168.6(5) . . . . ?
C21 C16 C17 C22 4.1(8) . . . . ?
C20 C19 C18 Dy1 68.9(3) . . . . ?
C20 C19 C18 C17 0.6(5) . . . . ?
C20 C19 C18 C23 -166.2(5) . . . . ?
C20 C16 C17 Dy1 -65.8(3) . . . . ?
C20 C16 C17 C18 1.4(5) . . . . ?
C20 C16 C17 C22 174.1(5) . . . . ?
C19 C20 C16 Dy1 -67.2(3) . . . . ?
C19 C20 C16 C21 168.8(5) . . . . ?
C19 C20 C16 C17 -1.0(5) . . . . ?
C9 C10 C6 Dy1 67.0(3) . . . . ?
C9 C10 C6 C11 -171.1(5) . . . . ?
C9 C10 C6 C7 0.5(5) . . . . ?
C9 C8 C7 Dy1 -67.1(3) . . . . ?
C9 C8 C7 C6 1.7(5) . . . . ?
C9 C8 C7 C12 175.3(5) . . . . ?
C16 C20 C19 Dy1 68.9(3) . . . . ?
C16 C20 C19 C18 0.3(5) . . . . ?
C16 C20 C19 C24 -170.4(5) . . . . ?
C16 C17 C18 Dy1 -68.5(3) . . . . ?
C16 C17 C18 C19 -1.3(5) . . . . ?
C16 C17 C18 C23 165.4(5) . . . . ?
C25 C20 C19 Dy1 -117.3(5) . . . . ?
C25 C20 C19 C18 174.1(5) . . . . ?
C25 C20 C19 C24 3.4(8) . . . . ?
C25 C20 C16 Dy1 119.0(5) . . . . ?
C25 C20 C16 C21 -5.0(8) . . . . ?
C25 C20 C16 C17 -174.8(5) . . . . ?
C15 C10 C6 Dy1 -120.3(5) . . . . ?
C15 C10 C6 C11 1.6(8) . . . . ?
C15 C10 C6 C7 173.2(5) . . . . ?
C15 C10 C9 Dy1 119.9(5) . . . . ?
C15 C10 C9 C8 -172.0(5) . . . . ?
C15 C10 C9 C14 1.1(8) . . . . ?
C11 C6 C7 Dy1 -121.5(5) . . . . ?
C11 C6 C7 C8 170.0(5) . . . . ?
C11 C6 C7 C12 -3.6(8) . . . . ?
C22 C17 C18 Dy1 118.9(5) . . . . ?
C22 C17 C18 C19 -173.9(5) . . . . ?
C22 C17 C18 C23 -7.2(8) . . . . ?
C7 C8 C9 Dy1 67.0(3) . . . . ?
C7 C8 C9 C10 -1.4(5) . . . . ?
C7 C8 C9 C14 -174.5(5) . . . . ?
C13 C8 C9 Dy1 -127.1(5) . . . . ?
C13 C8 C9 C10 164.5(5) . . . . ?
C13 C8 C9 C14 -8.6(8) . . . . ?
C13 C8 C7 Dy1 126.9(5) . . . . ?
C13 C8 C7 C6 -164.3(5) . . . . ?
C13 C8 C7 C12 9.3(8) . . . . ?
C24 C19 C18 Dy1 -120.2(5) . . . . ?
C24 C19 C18 C17 171.5(5) . . . . ?
C24 C19 C18 C23 4.7(8) . . . . ?

loop_
_exptl_oxdiff_crystal_face_indexfrac_h
_exptl_oxdiff_crystal_face_indexfrac_k
_exptl_oxdiff_crystal_face_indexfrac_l
_exptl_oxdiff_crystal_face_x
_exptl_oxdiff_crystal_face_y
_exptl_oxdiff_crystal_face_z
-0.9775 -1.1022 0.3088 -0.0783 -0.0142 0.0325
-1.0686 0.9162 0.2219 0.0038 0.0040 0.0859
0.9775 1.1022 -0.3088 0.0783 0.0142 -0.0325
1.0686 -0.9162 -0.2219 -0.0038 -0.0040 -0.0859
-0.0542 -0.0347 -0.9802 -0.0100 0.0322 0.0044
0.0542 0.0347 0.9802 0.0100 -0.0322 -0.0044
-0.9601 0.9856 2.1822 0.0239 -0.0605 0.0770
0.9601 -0.9856 -2.1822 -0.0239 0.0605 -0.0770
1.1228 -0.8815 0.7583 0.0063 -0.0363 -0.0903
0.0629 1.0786 1.9169 0.0612 -0.0554 0.0178
2.1459 -0.7885 0.4929 0.0435 -0.0312 -0.1495
-0.1540 0.9397 -2.0037 0.0210 0.0736 0.0356
-1.1315 -0.1624 -1.6950 -0.0574 0.0594 0.0681
-0.9146 -0.0235 2.2257 -0.0172 -0.0696 0.0503
-7.4341 6.0188 -20.7732 -0.1415 0.7602 0.6341
